data_9000720
loop_
_publ_author_name
'Winter, J. K.'
'Ghose, S.'

_publ_section_title
;
 Thermal expansion and high-temperature crystal chemistry of the Al2SiO5
 polymorphs
 T = 25 deg C
;
_journal_name_full 'American Mineralogist'
_journal_page_first 573
_journal_page_last 586
_journal_volume 64
_journal_year 1979
_chemical_formula_sum 'Al2 O5 Si'
_chemical_name_mineral Kyanite
_space_group_IT_number 2
_symmetry_space_group_name_Hall '-P 1'
_symmetry_space_group_name_H-M 'P -1'
_cell_angle_alpha 89.99
_cell_angle_beta 101.11
_cell_angle_gamma 106.03
_cell_length_a 7.1262
_cell_length_b 7.8520
_cell_length_c 5.5724
_cell_formula_units_Z 4
_cell_volume 293.598
_database_code_amcsd 0000733
_diffrn_ambient_temperature 298.15
_exptl_crystal_density_diffrn 3.666
_cod_original_formula_sum 'Al2 Si O5'
_cod_database_code 9000720

loop_
_space_group_symop_operation_xyz
x,y,z
-x,-y,-z

loop_
_atom_site_aniso_label
_atom_site_aniso_U_11
_atom_site_aniso_U_22
_atom_site_aniso_U_33
_atom_site_aniso_U_12
_atom_site_aniso_U_13
_atom_site_aniso_U_23
Al1 0.00297 0.00575 0.00649 0.00179 -0.00093 0.00021
Al2 0.00433 0.00460 0.00679 0.00231 -0.00093 -0.00063
Al3 0.00388 0.00431 0.00755 0.00205 -0.00074 0.00000
Al4 0.00411 0.00431 0.00755 0.00205 -0.00074 0.00042
Si1 0.00274 0.00374 0.00664 0.00179 -0.00074 0.00000
Si2 0.00251 0.00403 0.00604 0.00179 -0.00130 -0.00021
O1 0.00502 0.00489 0.00906 0.00179 -0.00130 -0.00042
O2 0.00411 0.00518 0.00664 0.00154 -0.00111 0.00021
O3 0.00547 0.00575 0.00770 0.00205 -0.00093 0.00021
O4 0.00593 0.00489 0.00815 0.00256 0.00019 0.00104
O5 0.00570 0.00546 0.00770 0.00282 0.00000 0.00125
O6 0.00433 0.00546 0.00725 0.00179 -0.00167 -0.00104
O7 0.00616 0.00546 0.00815 0.00231 -0.00037 -0.00042
O8 0.00593 0.00662 0.00710 0.00333 -0.00056 -0.00042
O9 0.00525 0.00633 0.00770 0.00333 -0.00093 0.00021
O10 0.00456 0.00575 0.00830 0.00154 -0.00074 -0.00042

loop_
_atom_site_label
_atom_site_fract_x
_atom_site_fract_y
_atom_site_fract_z
Al1 0.32540 0.70400 0.45820
Al2 0.29740 0.69890 0.95050
Al3 0.09980 0.38620 0.64030
Al4 0.11200 0.91750 0.16490
Si1 0.29620 0.06490 0.70660
Si2 0.29100 0.33170 0.18920
O1 0.10950 0.14680 0.12880
O2 0.12300 0.68560 0.18120
O3 0.27470 0.45450 0.95470
O4 0.28310 0.93540 0.93530
O5 0.10840 0.15200 0.66690
O6 0.12190 0.63070 0.63890
O7 0.28220 0.44530 0.42880
O8 0.29150 0.94670 0.46590
O9 0.50080 0.27490 0.24400
O10 0.50150 0.23120 0.75530

loop_
_cod_related_entry_id
_cod_related_entry_database
_cod_related_entry_code
1 AMCSD 0000733
